data_7154452
loop_
_publ_author_name
'Essa, Ali H.'
'Lerrick, Reinner I.'
'\,Cift\,ci, E\,ce'
'Harrington, Ross W.'
'Waddell, Paul G.'
'Clegg, William'
'Hall, Michael J.'

_publ_section_title
;
 Grignard-mediated reduction of 2,2,2-trichloro-1-arylethanones.
;
_journal_issue 20
_journal_name_full 'Organic &amp; biomolecular chemistry'
_journal_page_first 5793
_journal_page_last 5803
_journal_paper_doi 10.1039/c5ob00541h
_journal_volume 13
_journal_year 2015
_chemical_formula_moiety 'C18 H19 Cl2 N O6'
_chemical_formula_sum 'C18 H19 Cl2 N O6'
_chemical_formula_weight 416.24
_chemical_name_systematic 'diethyl 2-(1,1-dichloro-2-(1-methyl-1H-indol-3-yl)-2-oxoethyl)-2-hydroxymalonate '
_space_group_crystal_system triclinic
_space_group_IT_number 2
_space_group_name_Hall '-P 1'
_space_group_name_H-M_alt 'P -1'
_symmetry_space_group_name_Hall '-P 1'
_symmetry_space_group_name_H-M 'P -1'
_atom_sites_solution_hydrogens mixed
_atom_sites_solution_primary direct
_audit_creation_date 2014-07-31
_audit_creation_method
;
Olex2 1.2-alpha
(compiled 2014.07.22 svn.r2960 for OlexSys, GUI svn.r4862)
;
_audit_update_record
;
2014-08-20 deposited with the CCDC.
2015-04-16 downloaded from the CCDC.
;
_cell_angle_alpha 87.574(5)
_cell_angle_beta 70.982(6)
_cell_angle_gamma 75.760(5)
_cell_formula_units_Z 2
_cell_length_a 8.6111(5)
_cell_length_b 10.1757(6)
_cell_length_c 11.1365(7)
_cell_measurement_reflns_used 2555
_cell_measurement_temperature 150.0
_cell_measurement_theta_max 28.5310
_cell_measurement_theta_min 2.8773
_cell_volume 893.45(10)
_computing_cell_refinement
;
CrysAlisPro, Agilent Technologies,
Version 1.171.34.49 (release 20-01-2011 CrysAlis171 .NET)
(compiled Jan 20 2011,15:58:25)
;
_computing_data_collection
;
CrysAlisPro, Agilent Technologies,
Version 1.171.34.49 (release 20-01-2011 CrysAlis171 .NET)
(compiled Jan 20 2011,15:58:25)
;
_computing_data_reduction
;
CrysAlisPro, Agilent Technologies,
Version 1.171.34.49 (release 20-01-2011 CrysAlis171 .NET)
(compiled Jan 20 2011,15:58:25)
;
_computing_molecular_graphics 'Olex2 (Dolomanov et al., 2009)'
_computing_publication_material 'Olex2 (Dolomanov et al., 2009)'
_computing_structure_refinement 'XL (Sheldrick, 2008)'
_computing_structure_solution 'XS (Sheldrick, 2008)'
_diffrn_ambient_temperature 150.0
_diffrn_detector_area_resol_mean 10.3968
_diffrn_measured_fraction_theta_full 0.973
_diffrn_measured_fraction_theta_max 0.804
_diffrn_measurement_details
;
  1 omega  -79.00   15.00   1.0000    5.0000
omega____ theta____ kappa____ phi______ frames
    -       -8.2632  -77.0000  -90.0000 94

  2 omega  -87.00    0.00   1.0000    5.0000
omega____ theta____ kappa____ phi______ frames
    -       -8.2632  -77.0000  150.0000 87

  3 omega  -41.00   55.00   1.0000    5.0000
omega____ theta____ kappa____ phi______ frames
    -       -8.2632   77.0000   30.0000 96

  4 omega   13.00   38.00   1.0000    5.0000
omega____ theta____ kappa____ phi______ frames
    -        9.9038  -94.0000  169.0000 25
;
_diffrn_measurement_device_type 'Xcalibur, Atlas, Gemini ultra'
_diffrn_measurement_method '\w scans'
_diffrn_orient_matrix_UB_11 0.0126476000
_diffrn_orient_matrix_UB_12 -0.0530388000
_diffrn_orient_matrix_UB_13 -0.0441091000
_diffrn_orient_matrix_UB_21 0.0183211000
_diffrn_orient_matrix_UB_22 -0.0486549000
_diffrn_orient_matrix_UB_23 0.0441348000
_diffrn_orient_matrix_UB_31 -0.0870833000
_diffrn_orient_matrix_UB_32 0.0003218000
_diffrn_orient_matrix_UB_33 0.0255490000
_diffrn_radiation_monochromator graphite
_diffrn_radiation_type MoK\a
_diffrn_radiation_wavelength 0.71073
_diffrn_reflns_av_R_equivalents 0.0285
_diffrn_reflns_av_unetI/netI 0.0472
_diffrn_reflns_laue_measured_fraction_full 0.973
_diffrn_reflns_laue_measured_fraction_max 0.804
_diffrn_reflns_limit_h_max 10
_diffrn_reflns_limit_h_min -9
_diffrn_reflns_limit_k_max 9
_diffrn_reflns_limit_k_min -12
_diffrn_reflns_limit_l_max 14
_diffrn_reflns_limit_l_min -13
_diffrn_reflns_number 7004
_diffrn_reflns_point_group_measured_fraction_full 0.973
_diffrn_reflns_point_group_measured_fraction_max 0.804
_diffrn_reflns_theta_full 26.000
_diffrn_reflns_theta_max 28.594
_diffrn_reflns_theta_min 2.883
_diffrn_source 'Enhance (Mo) X-ray Source'
_diffrn_standards_number 0
_exptl_absorpt_coefficient_mu 0.401
_exptl_absorpt_correction_T_max 1.00000
_exptl_absorpt_correction_T_min 0.85236
_exptl_absorpt_correction_type multi-scan
_exptl_absorpt_process_details
;
CrysAlisPro, Agilent Technologies,
Version 1.171.34.49 (release 20-01-2011 CrysAlis171 .NET)
(compiled Jan 20 2011,15:58:25)
Empirical absorption correction using spherical harmonics,
 implemented in SCALE3 ABSPACK scaling algorithm.
;
_exptl_crystal_colour 'clear light colourless'
_exptl_crystal_colour_lustre clear
_exptl_crystal_colour_modifier light
_exptl_crystal_colour_primary colourless
_exptl_crystal_density_diffrn 1.547
_exptl_crystal_description plate
_exptl_crystal_F_000 432
_exptl_crystal_size_max 0.4
_exptl_crystal_size_mid 0.3
_exptl_crystal_size_min 0.15
_refine_diff_density_max 0.429
_refine_diff_density_min -0.307
_refine_diff_density_rms 0.061
_refine_ls_extinction_method none
_refine_ls_goodness_of_fit_ref 1.070
_refine_ls_hydrogen_treatment mixed
_refine_ls_matrix_type full
_refine_ls_number_parameters 251
_refine_ls_number_reflns 3683
_refine_ls_number_restraints 0
_refine_ls_restrained_S_all 1.070
_refine_ls_R_factor_all 0.0481
_refine_ls_R_factor_gt 0.0365
_refine_ls_shift/su_max 0.000
_refine_ls_shift/su_mean 0.000
_refine_ls_structure_factor_coef Fsqd
_refine_ls_weighting_details 'w=1/[\s^2^(Fo^2^)+(0.0304P)^2^+0.3719P] where P=(Fo^2^+2Fc^2^)/3'
_refine_ls_weighting_scheme calc
_refine_ls_wR_factor_gt 0.0792
_refine_ls_wR_factor_ref 0.0879
_reflns_Friedel_coverage 0.000
_reflns_number_gt 3089
_reflns_number_total 3683
_reflns_threshold_expression 'I > 2\s(I)'
_cod_data_source_file c5ob00541h2.cif
_cod_data_source_block mjh95
_cod_depositor_comments 'Adding full bibliography for 7154444--7154457.cif.'
_cod_database_code 7154452
_shelxl_version_number 2014-3
_chemical_oxdiff_formula 'C30 H30 N Cl2 O6'
_shelx_space_group_comment
;
The symmetry employed for this shelxl refinement is uniquely defined
by the following loop, which should always be used as a source of
symmetry information in preference to the above space-group names.
They are only intended as comments.
;
_shelx_estimated_absorpt_t_max 0.942
_shelx_estimated_absorpt_t_min 0.856
_reflns_odcompleteness_completeness 99.81
_reflns_odcompleteness_iscentric 1
_reflns_odcompleteness_theta 24.97
_olex2_refinement_description
;
1. Fixed Uiso
 At 1.2 times of:
  All C(H) groups, All C(H,H) groups
 At 1.5 times of:
  All C(H,H,H) groups
2.a Secondary CH2 refined with riding coordinates:
 C14(H14a,H14b), C17(H17a,H17b)
2.b Aromatic/amide H refined with riding coordinates:
 C3(H3), C4(H4), C5(H5), C6(H6), C9(H9)
2.c Idealised Me refined as rotating group:
 C1(H1a,H1b,H1c), C15(H15a,H15b,H15c), C18(H18a,H18b,H18c)
;
_olex2_submission_special_instructions 'No special instructions were received'

loop_
_space_group_symop_operation_xyz
'x, y, z'
'-x, -y, -z'

loop_
_atom_site_label
_atom_site_type_symbol
_atom_site_fract_x
_atom_site_fract_y
_atom_site_fract_z
_atom_site_U_iso_or_equiv
_atom_site_adp_type
_atom_site_occupancy
_atom_site_site_symmetry_order
_atom_site_calc_flag
_atom_site_refinement_flags_posn
Cl1 Cl 0.50094(6) 0.50603(5) 0.84032(4) 0.01842(13) Uani 1 1 d .
Cl2 Cl 0.66226(6) 0.46173(5) 0.56865(4) 0.02086(13) Uani 1 1 d .
O1 O 0.78599(18) 0.72465(14) 0.68290(14) 0.0246(3) Uani 1 1 d .
O2 O 0.97596(18) 0.42969(16) 0.61137(12) 0.0211(3) Uani 1 1 d .
O3 O 1.04565(18) 0.54757(14) 0.78678(13) 0.0240(3) Uani 1 1 d .
O4 O 0.77593(17) 0.59304(13) 0.91891(12) 0.0195(3) Uani 1 1 d .
O5 O 0.83660(17) 0.22309(13) 0.71801(12) 0.0205(3) Uani 1 1 d .
O6 O 0.82262(18) 0.31054(13) 0.90388(12) 0.0197(3) Uani 1 1 d .
N1 N 0.2574(2) 0.85777(16) 0.64802(15) 0.0174(4) Uani 1 1 d .
C1 C 0.1036(3) 0.8636(2) 0.6175(2) 0.0246(5) Uani 1 1 d .
H1A H 0.0669 0.7797 0.6423 0.037 Uiso 1 1 calc GR
H1B H 0.1263 0.8737 0.5259 0.037 Uiso 1 1 calc GR
H1C H 0.0140 0.9412 0.6639 0.037 Uiso 1 1 calc GR
C2 C 0.3233(2) 0.96913(19) 0.65228(17) 0.0158(4) Uani 1 1 d .
C3 C 0.2541(3) 1.1054(2) 0.63979(18) 0.0201(4) Uani 1 1 d .
H3 H 0.1489 1.1350 0.6245 0.024 Uiso 1 1 calc R
C4 C 0.3453(3) 1.1957(2) 0.65067(18) 0.0218(4) Uani 1 1 d .
H4 H 0.3020 1.2899 0.6435 0.026 Uiso 1 1 calc R
C5 C 0.5010(3) 1.1503(2) 0.67214(18) 0.0215(4) Uani 1 1 d .
H5 H 0.5607 1.2148 0.6799 0.026 Uiso 1 1 calc R
C6 C 0.5698(3) 1.0148(2) 0.68230(17) 0.0187(4) Uani 1 1 d .
H6 H 0.6760 0.9857 0.6960 0.022 Uiso 1 1 calc R
C7 C 0.4801(2) 0.92083(19) 0.67200(17) 0.0154(4) Uani 1 1 d .
C8 C 0.5078(2) 0.77541(19) 0.67930(17) 0.0156(4) Uani 1 1 d .
C9 C 0.3665(2) 0.7442(2) 0.66455(17) 0.0167(4) Uani 1 1 d .
H9 H 0.3494 0.6554 0.6659 0.020 Uiso 1 1 calc R
C10 C 0.6600(2) 0.68595(19) 0.68950(17) 0.0159(4) Uani 1 1 d .
C11 C 0.6749(2) 0.53186(19) 0.70913(17) 0.0153(4) Uani 1 1 d .
C12 C 0.8469(2) 0.45706(19) 0.72858(17) 0.0159(4) Uani 1 1 d .
C13 C 0.9007(3) 0.53995(19) 0.81490(17) 0.0173(4) Uani 1 1 d .
C14 C 0.8193(3) 0.6694(2) 1.00651(19) 0.0256(5) Uani 1 1 d .
H14A H 0.9328 0.6227 1.0105 0.031 Uiso 1 1 calc R
H14B H 0.7363 0.6721 1.0928 0.031 Uiso 1 1 calc R
C15 C 0.8197(3) 0.8115(2) 0.9655(2) 0.0306(5) Uani 1 1 d .
H15A H 0.8289 0.8645 1.0332 0.046 Uiso 1 1 calc GR
H15B H 0.7141 0.8531 0.9482 0.046 Uiso 1 1 calc GR
H15C H 0.9163 0.8098 0.8882 0.046 Uiso 1 1 calc GR
C16 C 0.8331(2) 0.31574(19) 0.78211(17) 0.0161(4) Uani 1 1 d .
C17 C 0.7986(3) 0.1838(2) 0.96548(19) 0.0230(5) Uani 1 1 d .
H17A H 0.8174 0.1835 1.0486 0.028 Uiso 1 1 calc R
H17B H 0.8836 0.1065 0.9122 0.028 Uiso 1 1 calc R
C18 C 0.6238(3) 0.1660(2) 0.98562(19) 0.0233(5) Uani 1 1 d .
H18A H 0.6036 0.0918 1.0431 0.035 Uiso 1 1 calc GR
H18B H 0.6142 0.1443 0.9038 0.035 Uiso 1 1 calc GR
H18C H 0.5397 0.2501 1.0231 0.035 Uiso 1 1 calc GR
H2 H 1.025(4) 0.486(3) 0.601(3) 0.063(11) Uiso 1 1 d .

loop_
_atom_site_aniso_label
_atom_site_aniso_U_11
_atom_site_aniso_U_22
_atom_site_aniso_U_33
_atom_site_aniso_U_23
_atom_site_aniso_U_13
_atom_site_aniso_U_12
Cl1 0.0151(2) 0.0181(3) 0.0223(2) 0.00448(18) -0.00464(19) -0.00713(19)
Cl2 0.0252(3) 0.0202(3) 0.0217(3) -0.00096(18) -0.0130(2) -0.0063(2)
O1 0.0205(8) 0.0200(8) 0.0409(9) 0.0116(6) -0.0171(7) -0.0106(6)
O2 0.0178(8) 0.0254(8) 0.0181(7) 0.0017(6) -0.0018(6) -0.0073(6)
O3 0.0169(8) 0.0255(8) 0.0342(8) 0.0034(6) -0.0131(6) -0.0074(6)
O4 0.0221(8) 0.0187(7) 0.0205(7) -0.0015(5) -0.0076(6) -0.0085(6)
O5 0.0218(8) 0.0168(7) 0.0226(7) -0.0022(5) -0.0065(6) -0.0047(6)
O6 0.0258(8) 0.0166(7) 0.0217(7) 0.0055(5) -0.0118(6) -0.0096(6)
N1 0.0128(8) 0.0186(9) 0.0238(9) 0.0016(6) -0.0092(7) -0.0050(7)
C1 0.0153(10) 0.0290(12) 0.0337(12) 0.0011(9) -0.0126(9) -0.0066(9)
C2 0.0152(10) 0.0164(10) 0.0162(9) 0.0000(7) -0.0047(8) -0.0050(8)
C3 0.0180(10) 0.0197(11) 0.0218(10) -0.0007(8) -0.0070(8) -0.0020(8)
C4 0.0262(11) 0.0145(10) 0.0233(11) 0.0003(8) -0.0076(9) -0.0030(8)
C5 0.0259(11) 0.0172(10) 0.0248(11) -0.0007(8) -0.0094(9) -0.0098(9)
C6 0.0198(10) 0.0215(11) 0.0173(10) 0.0009(7) -0.0070(8) -0.0082(8)
C7 0.0149(10) 0.0177(10) 0.0144(9) 0.0007(7) -0.0050(8) -0.0053(8)
C8 0.0152(10) 0.0164(10) 0.0170(9) 0.0019(7) -0.0065(8) -0.0057(8)
C9 0.0170(10) 0.0159(10) 0.0181(10) 0.0005(7) -0.0056(8) -0.0054(8)
C10 0.0178(10) 0.0184(10) 0.0145(9) 0.0028(7) -0.0070(8) -0.0079(8)
C11 0.0150(10) 0.0170(10) 0.0171(9) 0.0009(7) -0.0067(8) -0.0074(8)
C12 0.0136(9) 0.0178(10) 0.0175(10) 0.0025(7) -0.0058(8) -0.0049(8)
C13 0.0207(11) 0.0139(10) 0.0215(10) 0.0073(7) -0.0119(8) -0.0063(8)
C14 0.0355(13) 0.0253(12) 0.0222(11) -0.0035(8) -0.0134(10) -0.0126(10)
C15 0.0318(13) 0.0213(12) 0.0455(14) -0.0019(9) -0.0195(11) -0.0086(10)
C16 0.0109(9) 0.0171(10) 0.0189(10) 0.0009(7) -0.0038(8) -0.0026(8)
C17 0.0286(12) 0.0181(11) 0.0261(11) 0.0088(8) -0.0127(9) -0.0089(9)
C18 0.0276(12) 0.0183(11) 0.0237(11) 0.0012(8) -0.0063(9) -0.0082(9)

loop_
_atom_type_symbol
_atom_type_description
_atom_type_scat_dispersion_real
_atom_type_scat_dispersion_imag
_atom_type_scat_source
C C 0.0033 0.0016 'International Tables Vol C Tables 4.2.6.8 and 6.1.1.4'
H H 0.0000 0.0000 'International Tables Vol C Tables 4.2.6.8 and 6.1.1.4'
N N 0.0061 0.0033 'International Tables Vol C Tables 4.2.6.8 and 6.1.1.4'
O O 0.0106 0.0060 'International Tables Vol C Tables 4.2.6.8 and 6.1.1.4'
Cl Cl 0.1484 0.1585 'International Tables Vol C Tables 4.2.6.8 and 6.1.1.4'

loop_
_geom_angle_atom_site_label_1
_geom_angle_atom_site_label_2
_geom_angle_atom_site_label_3
_geom_angle
C12 O2 H2 108(2)
C13 O4 C14 116.17(16)
C16 O6 C17 116.31(15)
C2 N1 C1 124.80(17)
C9 N1 C1 125.91(17)
C9 N1 C2 109.02(16)
N1 C1 H1A 109.5
N1 C1 H1B 109.5
N1 C1 H1C 109.5
H1A C1 H1B 109.5
H1A C1 H1C 109.5
H1B C1 H1C 109.5
N1 C2 C7 107.79(16)
C3 C2 N1 128.87(18)
C3 C2 C7 123.34(18)
C2 C3 H3 121.6
C4 C3 C2 116.86(19)
C4 C3 H3 121.6
C3 C4 H4 119.5
C3 C4 C5 120.92(19)
C5 C4 H4 119.5
C4 C5 H5 119.1
C6 C5 C4 121.77(19)
C6 C5 H5 119.1
C5 C6 H6 120.7
C5 C6 C7 118.67(19)
C7 C6 H6 120.7
C2 C7 C8 106.74(16)
C6 C7 C2 118.43(18)
C6 C7 C8 134.82(19)
C9 C8 C7 106.07(17)
C9 C8 C10 129.34(17)
C10 C8 C7 124.41(17)
N1 C9 C8 110.38(17)
N1 C9 H9 124.8
C8 C9 H9 124.8
O1 C10 C8 122.90(17)
O1 C10 C11 115.53(17)
C8 C10 C11 121.57(16)
Cl1 C11 Cl2 107.85(10)
C10 C11 Cl1 110.36(13)
C10 C11 Cl2 106.84(12)
C10 C11 C12 112.38(15)
C12 C11 Cl1 110.23(12)
C12 C11 Cl2 109.01(12)
O2 C12 C11 110.12(15)
O2 C12 C13 108.40(15)
O2 C12 C16 104.88(15)
C13 C12 C11 112.92(15)
C13 C12 C16 111.19(15)
C16 C12 C11 109.02(15)
O3 C13 O4 126.17(18)
O3 C13 C12 120.43(17)
O4 C13 C12 113.35(16)
O4 C14 H14A 109.3
O4 C14 H14B 109.3
O4 C14 C15 111.49(17)
H14A C14 H14B 108.0
C15 C14 H14A 109.3
C15 C14 H14B 109.3
C14 C15 H15A 109.5
C14 C15 H15B 109.5
C14 C15 H15C 109.5
H15A C15 H15B 109.5
H15A C15 H15C 109.5
H15B C15 H15C 109.5
O5 C16 O6 125.32(18)
O5 C16 C12 122.55(17)
O6 C16 C12 112.09(15)
O6 C17 H17A 109.3
O6 C17 H17B 109.3
O6 C17 C18 111.80(17)
H17A C17 H17B 107.9
C18 C17 H17A 109.3
C18 C17 H17B 109.3
C17 C18 H18A 109.5
C17 C18 H18B 109.5
C17 C18 H18C 109.5
H18A C18 H18B 109.5
H18A C18 H18C 109.5
H18B C18 H18C 109.5

loop_
_geom_bond_atom_site_label_1
_geom_bond_atom_site_label_2
_geom_bond_distance
Cl1 C11 1.7839(18)
Cl2 C11 1.7923(19)
O1 C10 1.222(2)
O2 C12 1.396(2)
O2 H2 0.77(3)
O3 C13 1.205(2)
O4 C13 1.321(2)
O4 C14 1.463(2)
O5 C16 1.195(2)
O6 C16 1.329(2)
O6 C17 1.463(2)
N1 C1 1.459(3)
N1 C2 1.395(2)
N1 C9 1.346(3)
C1 H1A 0.9800
C1 H1B 0.9800
C1 H1C 0.9800
C2 C3 1.389(3)
C2 C7 1.404(3)
C3 H3 0.9500
C3 C4 1.379(3)
C4 H4 0.9500
C4 C5 1.401(3)
C5 H5 0.9500
C5 C6 1.376(3)
C6 H6 0.9500
C6 C7 1.398(3)
C7 C8 1.443(3)
C8 C9 1.390(3)
C8 C10 1.436(3)
C9 H9 0.9500
C10 C11 1.554(3)
C11 C12 1.569(3)
C12 C13 1.550(3)
C12 C16 1.550(3)
C14 H14A 0.9900
C14 H14B 0.9900
C14 C15 1.498(3)
C15 H15A 0.9800
C15 H15B 0.9800
C15 H15C 0.9800
C17 H17A 0.9900
C17 H17B 0.9900
C17 C18 1.504(3)
C18 H18A 0.9800
C18 H18B 0.9800
C18 H18C 0.9800

loop_
_geom_hbond_atom_site_label_D
_geom_hbond_atom_site_label_H
_geom_hbond_atom_site_label_A
_geom_hbond_distance_DH
_geom_hbond_distance_HA
_geom_hbond_distance_DA
_geom_hbond_angle_DHA
O2 H2 O3 0.77(3) 2.26(3) 2.633(2) 110(3)

loop_
_geom_torsion_atom_site_label_1
_geom_torsion_atom_site_label_2
_geom_torsion_atom_site_label_3
_geom_torsion_atom_site_label_4
_geom_torsion
Cl1 C11 C12 O2 156.20(13)
Cl1 C11 C12 C13 -82.47(16)
Cl1 C11 C12 C16 41.64(17)
Cl2 C11 C12 O2 38.00(18)
Cl2 C11 C12 C13 159.34(12)
Cl2 C11 C12 C16 -76.55(15)
O1 C10 C11 Cl1 128.45(15)
O1 C10 C11 Cl2 -114.55(16)
O1 C10 C11 C12 5.0(2)
O2 C12 C13 O3 -14.3(2)
O2 C12 C13 O4 168.02(15)
O2 C12 C16 O5 -43.4(2)
O2 C12 C16 O6 134.68(16)
N1 C2 C3 C4 178.64(18)
N1 C2 C7 C6 -178.74(15)
N1 C2 C7 C8 0.15(19)
C1 N1 C2 C3 5.7(3)
C1 N1 C2 C7 -174.12(16)
C1 N1 C9 C8 173.78(17)
C2 N1 C9 C8 -0.4(2)
C2 C3 C4 C5 0.6(3)
C2 C7 C8 C9 -0.39(19)
C2 C7 C8 C10 175.15(17)
C3 C2 C7 C6 1.4(3)
C3 C2 C7 C8 -179.71(17)
C3 C4 C5 C6 0.5(3)
C4 C5 C6 C7 -0.6(3)
C5 C6 C7 C2 -0.3(3)
C5 C6 C7 C8 -178.78(19)
C6 C7 C8 C9 178.2(2)
C6 C7 C8 C10 -6.2(3)
C7 C2 C3 C4 -1.5(3)
C7 C8 C9 N1 0.5(2)
C7 C8 C10 O1 -5.9(3)
C7 C8 C10 C11 174.42(16)
C8 C10 C11 Cl1 -51.9(2)
C8 C10 C11 Cl2 65.13(19)
C8 C10 C11 C12 -175.35(15)
C9 N1 C2 C3 -179.98(18)
C9 N1 C2 C7 0.2(2)
C9 C8 C10 O1 168.53(18)
C9 C8 C10 C11 -11.1(3)
C10 C8 C9 N1 -174.73(18)
C10 C11 C12 O2 -80.24(18)
C10 C11 C12 C13 41.1(2)
C10 C11 C12 C16 165.20(14)
C11 C12 C13 O3 -136.62(18)
C11 C12 C13 O4 45.7(2)
C11 C12 C16 O5 74.5(2)
C11 C12 C16 O6 -107.41(17)
C13 O4 C14 C15 81.9(2)
C13 C12 C16 O5 -160.34(18)
C13 C12 C16 O6 17.7(2)
C14 O4 C13 O3 0.8(3)
C14 O4 C13 C12 178.31(16)
C16 O6 C17 C18 -71.1(2)
C16 C12 C13 O3 100.5(2)
C16 C12 C13 O4 -77.2(2)
C17 O6 C16 O5 -5.6(3)
C17 O6 C16 C12 176.38(15)
